data_7115329
loop_
_publ_author_name
'Phillip Jochmann'
'Douglas W. Stephan'

_publ_section_title
;
 The synthesis and structure of [Zn(TEMPO)2]2 and
 [Zn(mu-H)(mu^2^-mu^1^:mu^1^-TEMPO)]6
;
_journal_name_full Chem.Commun.
_journal_page_first 8395
_journal_paper_doi 10.1039/C4cc03256J
_journal_volume 50
_journal_year 2014
_chemical_formula_sum 'C36 H72 N4 O4 Zn2'
_chemical_formula_weight 755.72
_chemical_name_systematic
; 
 ? 
;
_space_group_IT_number 14
_symmetry_cell_setting monoclinic
_symmetry_space_group_name_Hall '-P 2ybc'
_symmetry_space_group_name_H-M 'P 1 21/c 1'
_atom_sites_solution_hydrogens geom
_atom_sites_solution_primary direct
_atom_sites_solution_secondary difmap
_audit_creation_method SHELXL-97
_cell_angle_alpha 90.00
_cell_angle_beta 108.876(3)
_cell_angle_gamma 90.00
_cell_formula_units_Z 2
_cell_length_a 10.6599(9)
_cell_length_b 12.5644(10)
_cell_length_c 15.3343(12)
_cell_measurement_reflns_used 9251
_cell_measurement_temperature 150(2)
_cell_measurement_theta_max 27.35
_cell_measurement_theta_min 2.59
_cell_volume 1943.4(3)
_computing_structure_refinement 'SHELXL-97 (Sheldrick, 2008)'
_computing_structure_solution 'SHELXS-97 (Sheldrick, 2008)'
_diffrn_ambient_temperature 150(2)
_diffrn_measured_fraction_theta_full 0.998
_diffrn_measured_fraction_theta_max 0.998
_diffrn_radiation_monochromator graphite
_diffrn_radiation_source 'fine-focus sealed tube'
_diffrn_radiation_type MoK\a
_diffrn_radiation_wavelength 0.71073
_diffrn_reflns_av_R_equivalents 0.0747
_diffrn_reflns_av_sigmaI/netI 0.0694
_diffrn_reflns_limit_h_max 12
_diffrn_reflns_limit_h_min -13
_diffrn_reflns_limit_k_max 16
_diffrn_reflns_limit_k_min -16
_diffrn_reflns_limit_l_max 19
_diffrn_reflns_limit_l_min -13
_diffrn_reflns_number 21215
_diffrn_reflns_theta_full 27.43
_diffrn_reflns_theta_max 27.43
_diffrn_reflns_theta_min 2.02
_exptl_absorpt_coefficient_mu 1.275
_exptl_absorpt_correction_T_max 0.7456
_exptl_absorpt_correction_T_min 0.6393
_exptl_absorpt_correction_type multi-scan
_exptl_absorpt_process_details SADABS
_exptl_crystal_density_diffrn 1.291
_exptl_crystal_density_method 'not measured'
_exptl_crystal_F_000 816
_refine_diff_density_max 0.397
_refine_diff_density_min -0.355
_refine_diff_density_rms 0.085
_refine_ls_extinction_method none
_refine_ls_goodness_of_fit_ref 1.072
_refine_ls_hydrogen_treatment mixed
_refine_ls_matrix_type full
_refine_ls_number_parameters 212
_refine_ls_number_reflns 4418
_refine_ls_number_restraints 0
_refine_ls_restrained_S_all 1.072
_refine_ls_R_factor_all 0.0611
_refine_ls_R_factor_gt 0.0389
_refine_ls_shift/su_max 0.001
_refine_ls_shift/su_mean 0.000
_refine_ls_structure_factor_coef Fsqd
_refine_ls_weighting_details 'calc w=1/[\s^2^(Fo^2^)+(0.0287P)^2^+0.3245P] where P=(Fo^2^+2Fc^2^)/3'
_refine_ls_weighting_scheme calc
_refine_ls_wR_factor_gt 0.0836
_refine_ls_wR_factor_ref 0.0909
_reflns_number_gt 3357
_reflns_number_total 4418
_reflns_threshold_expression >2sigma(I)
_cod_data_source_file c4cc03256j2.cif
_cod_data_source_block pj024_0m
_cod_original_sg_symbol_H-M 'P2(1)/c  '
_cod_database_code 7115329

loop_
_symmetry_equiv_pos_as_xyz
'x, y, z'
'-x, y+1/2, -z+1/2'
'-x, -y, -z'
'x, -y-1/2, z-1/2'

loop_
_atom_site_label
_atom_site_type_symbol
_atom_site_fract_x
_atom_site_fract_y
_atom_site_fract_z
_atom_site_U_iso_or_equiv
_atom_site_adp_type
_atom_site_occupancy
_atom_site_symmetry_multiplicity
_atom_site_calc_flag
_atom_site_refinement_flags
Zn1 Zn 0.37824(2) 0.93841(2) 0.919781(17) 0.01517(10) Uani 1 1 d .
O1 O 0.62568(14) 0.91413(13) 1.06492(10) 0.0193(4) Uani 1 1 d .
O2 O 0.24118(14) 0.86925(12) 0.83125(11) 0.0196(4) Uani 1 1 d .
N1 N 0.53506(16) 0.84739(15) 0.99672(12) 0.0151(4) Uani 1 1 d .
C2 C 0.4841(2) 0.76363(18) 1.04933(16) 0.0189(5) Uani 1 1 d .
C3 C 0.3988(2) 0.68460(19) 0.97893(17) 0.0248(6) Uani 1 1 d .
H3A H 0.3702 0.6269 1.0123 0.030 Uiso 1 1 calc R
H3B H 0.3181 0.7216 0.9400 0.030 Uiso 1 1 calc R
C4 C 0.4693(2) 0.6356(2) 0.91710(18) 0.0274(6) Uani 1 1 d .
H4A H 0.4077 0.5883 0.8712 0.033 Uiso 1 1 calc R
H4B H 0.5453 0.5923 0.9545 0.033 Uiso 1 1 calc R
C5 C 0.5182(2) 0.72344(19) 0.86799(16) 0.0240(6) Uani 1 1 d .
H5A H 0.4407 0.7619 0.8265 0.029 Uiso 1 1 calc R
H5B H 0.5667 0.6910 0.8295 0.029 Uiso 1 1 calc R
C6 C 0.6097(2) 0.80361(18) 0.93468(15) 0.0186(5) Uani 1 1 d .
C7 C 0.6354(2) 0.8974(2) 0.87953(17) 0.0235(6) Uani 1 1 d .
H7A H 0.6937 0.9488 0.9216 0.035 Uiso 1 1 calc R
H7B H 0.5511 0.9318 0.8459 0.035 Uiso 1 1 calc R
H7C H 0.6780 0.8717 0.8356 0.035 Uiso 1 1 calc R
C8 C 0.7451(2) 0.7542(2) 0.98801(18) 0.0266(6) Uani 1 1 d .
H8A H 0.7875 0.7963 1.0435 0.040 Uiso 1 1 calc R
H8B H 0.8016 0.7538 0.9488 0.040 Uiso 1 1 calc R
H8C H 0.7321 0.6811 1.0056 0.040 Uiso 1 1 calc R
C9 C 0.3974(2) 0.8218(2) 1.09604(17) 0.0255(6) Uani 1 1 d .
H9A H 0.3258 0.8590 1.0494 0.038 Uiso 1 1 calc R
H9B H 0.4514 0.8735 1.1403 0.038 Uiso 1 1 calc R
H9C H 0.3594 0.7702 1.1284 0.038 Uiso 1 1 calc R
C10 C 0.5942(2) 0.7071(2) 1.12547(17) 0.0276(6) Uani 1 1 d .
H10A H 0.5560 0.6732 1.1687 0.041 Uiso 1 1 calc R
H10B H 0.6611 0.7593 1.1585 0.041 Uiso 1 1 calc R
H10C H 0.6357 0.6529 1.0978 0.041 Uiso 1 1 calc R
N2 N 0.15002(17) 0.95313(14) 0.78284(13) 0.0162(4) Uani 1 1 d .
C12 C 0.0223(2) 0.93655(18) 0.80009(17) 0.0204(5) Uani 1 1 d .
C13 C -0.0389(2) 0.8249(2) 0.77710(18) 0.0276(6) Uani 1 1 d .
H13A H 0.0307 0.7711 0.7991 0.041 Uiso 1 1 calc R
H13B H -0.0802 0.8181 0.7102 0.041 Uiso 1 1 calc R
H13C H -0.1061 0.8145 0.8073 0.041 Uiso 1 1 calc R
C14 C 0.0489(3) 0.9553(2) 0.90315(18) 0.0318(6) Uani 1 1 d .
H14A H 0.0882 1.0259 0.9201 0.048 Uiso 1 1 calc R
H14B H 0.1102 0.9008 0.9386 0.048 Uiso 1 1 calc R
H14C H -0.0348 0.9510 0.9167 0.048 Uiso 1 1 calc R
C15 C -0.0734(2) 1.0236(2) 0.74673(19) 0.0308(6) Uani 1 1 d .
H15A H -0.1623 1.0102 0.7518 0.037 Uiso 1 1 calc R
H15B H -0.0424 1.0934 0.7756 0.037 Uiso 1 1 calc R
C16 C -0.0848(2) 1.0286(2) 0.64539(19) 0.0328(7) Uani 1 1 d .
H16A H -0.1417 1.0894 0.6156 0.039 Uiso 1 1 calc R
H16B H -0.1262 0.9625 0.6140 0.039 Uiso 1 1 calc R
C17 C 0.0525(2) 1.0419(2) 0.63645(18) 0.0275(6) Uani 1 1 d .
H17A H 0.0895 1.1114 0.6629 0.033 Uiso 1 1 calc R
H17B H 0.0446 1.0422 0.5703 0.033 Uiso 1 1 calc R
C18 C 0.1484(2) 0.95331(18) 0.68534(16) 0.0190(5) Uani 1 1 d .
C19 C 0.2882(2) 0.9862(2) 0.68759(18) 0.0271(6) Uani 1 1 d .
H19A H 0.3121 1.0538 0.7206 0.041 Uiso 1 1 calc R
H19B H 0.2897 0.9945 0.6244 0.041 Uiso 1 1 calc R
H19C H 0.3518 0.9311 0.7192 0.041 Uiso 1 1 calc R
C20 C 0.1145(2) 0.8471(2) 0.63319(17) 0.0261(6) Uani 1 1 d .
H20A H 0.0187 0.8349 0.6148 0.039 Uiso 1 1 calc R
H20B H 0.1611 0.7890 0.6734 0.039 Uiso 1 1 calc R
H20C H 0.1422 0.8497 0.5782 0.039 Uiso 1 1 calc R

loop_
_atom_site_aniso_label
_atom_site_aniso_U_11
_atom_site_aniso_U_22
_atom_site_aniso_U_33
_atom_site_aniso_U_23
_atom_site_aniso_U_13
_atom_site_aniso_U_12
Zn1 0.01091(14) 0.01776(17) 0.01443(16) -0.00020(11) 0.00073(10) -0.00047(10)
O1 0.0141(8) 0.0196(9) 0.0175(9) -0.0037(7) -0.0041(7) -0.0016(6)
O2 0.0148(8) 0.0175(9) 0.0195(9) 0.0020(7) -0.0043(7) 0.0013(6)
N1 0.0112(9) 0.0170(10) 0.0140(10) -0.0031(8) -0.0002(7) -0.0019(7)
C2 0.0200(12) 0.0173(13) 0.0185(13) 0.0040(10) 0.0048(10) -0.0004(10)
C3 0.0201(12) 0.0207(14) 0.0279(14) 0.0011(11) -0.0001(10) -0.0064(10)
C4 0.0273(13) 0.0174(14) 0.0307(15) -0.0046(11) 0.0001(11) -0.0015(10)
C5 0.0240(13) 0.0246(14) 0.0218(13) -0.0045(11) 0.0053(11) 0.0051(11)
C6 0.0157(11) 0.0193(13) 0.0193(13) -0.0005(10) 0.0035(9) 0.0020(9)
C7 0.0204(12) 0.0278(14) 0.0235(14) 0.0000(12) 0.0088(11) 0.0033(11)
C8 0.0186(12) 0.0283(15) 0.0310(15) 0.0025(12) 0.0051(11) 0.0063(10)
C9 0.0262(13) 0.0277(15) 0.0246(14) 0.0071(12) 0.0109(11) -0.0008(11)
C10 0.0297(13) 0.0268(15) 0.0232(14) 0.0071(11) 0.0042(11) 0.0031(11)
N2 0.0113(9) 0.0159(11) 0.0185(11) 0.0011(8) 0.0009(8) 0.0023(7)
C12 0.0126(11) 0.0226(14) 0.0239(14) -0.0020(11) 0.0032(10) -0.0003(10)
C13 0.0188(12) 0.0258(15) 0.0359(15) -0.0008(12) 0.0059(11) -0.0038(11)
C14 0.0284(14) 0.0413(18) 0.0286(15) -0.0048(13) 0.0132(12) -0.0044(12)
C15 0.0195(13) 0.0321(16) 0.0406(17) -0.0032(13) 0.0094(12) 0.0058(11)
C16 0.0241(14) 0.0306(15) 0.0344(17) 0.0039(13) -0.0035(12) 0.0122(11)
C17 0.0317(14) 0.0251(15) 0.0210(14) 0.0027(11) 0.0019(11) 0.0047(11)
C18 0.0191(12) 0.0189(13) 0.0178(13) 0.0005(10) 0.0043(10) -0.0002(10)
C19 0.0244(13) 0.0320(15) 0.0257(15) 0.0002(12) 0.0090(11) -0.0028(11)
C20 0.0231(13) 0.0298(15) 0.0228(14) -0.0057(11) 0.0038(11) 0.0016(11)

loop_
_atom_type_symbol
_atom_type_description
_atom_type_scat_dispersion_real
_atom_type_scat_dispersion_imag
_atom_type_scat_source
C C 0.0033 0.0016 'International Tables Vol C Tables 4.2.6.8 and 6.1.1.4'
H H 0.0000 0.0000 'International Tables Vol C Tables 4.2.6.8 and 6.1.1.4'
N N 0.0061 0.0033 'International Tables Vol C Tables 4.2.6.8 and 6.1.1.4'
O O 0.0106 0.0060 'International Tables Vol C Tables 4.2.6.8 and 6.1.1.4'
Zn Zn 0.2839 1.4301 'International Tables Vol C Tables 4.2.6.8 and 6.1.1.4'

loop_
_geom_angle_atom_site_label_1
_geom_angle_atom_site_label_2
_geom_angle_atom_site_label_3
_geom_angle
_geom_angle_site_symmetry_1
_geom_angle_site_symmetry_3
O2 Zn1 O1 120.74(6) . 3_677
O2 Zn1 N1 117.45(7) . .
O1 Zn1 N1 121.78(7) 3_677 .
N1 O1 Zn1 129.11(12) . 3_677
N2 O2 Zn1 105.68(11) . .
O1 N1 C6 107.45(15) . .
O1 N1 C2 106.68(15) . .
C6 N1 C2 115.26(17) . .
O1 N1 Zn1 108.83(12) . .
C6 N1 Zn1 109.52(13) . .
C2 N1 Zn1 108.91(12) . .
C9 C2 N1 106.90(18) . .
C9 C2 C3 109.26(19) . .
N1 C2 C3 107.81(18) . .
C9 C2 C10 107.11(19) . .
N1 C2 C10 113.87(18) . .
C3 C2 C10 111.71(19) . .
C4 C3 C2 113.72(19) . .
C4 C3 H3A 108.8 . .
C2 C3 H3A 108.8 . .
C4 C3 H3B 108.8 . .
C2 C3 H3B 108.8 . .
H3A C3 H3B 107.7 . .
C3 C4 C5 109.5(2) . .
C3 C4 H4A 109.8 . .
C5 C4 H4A 109.8 . .
C3 C4 H4B 109.8 . .
C5 C4 H4B 109.8 . .
H4A C4 H4B 108.2 . .
C4 C5 C6 113.0(2) . .
C4 C5 H5A 109.0 . .
C6 C5 H5A 109.0 . .
C4 C5 H5B 109.0 . .
C6 C5 H5B 109.0 . .
H5A C5 H5B 107.8 . .
C7 C6 N1 106.89(18) . .
C7 C6 C5 109.04(19) . .
N1 C6 C5 107.69(17) . .
C7 C6 C8 107.45(19) . .
N1 C6 C8 113.70(18) . .
C5 C6 C8 111.88(19) . .
C6 C7 H7A 109.5 . .
C6 C7 H7B 109.5 . .
H7A C7 H7B 109.5 . .
C6 C7 H7C 109.5 . .
H7A C7 H7C 109.5 . .
H7B C7 H7C 109.5 . .
C6 C8 H8A 109.5 . .
C6 C8 H8B 109.5 . .
H8A C8 H8B 109.5 . .
C6 C8 H8C 109.5 . .
H8A C8 H8C 109.5 . .
H8B C8 H8C 109.5 . .
C2 C9 H9A 109.5 . .
C2 C9 H9B 109.5 . .
H9A C9 H9B 109.5 . .
C2 C9 H9C 109.5 . .
H9A C9 H9C 109.5 . .
H9B C9 H9C 109.5 . .
C2 C10 H10A 109.5 . .
C2 C10 H10B 109.5 . .
H10A C10 H10B 109.5 . .
C2 C10 H10C 109.5 . .
H10A C10 H10C 109.5 . .
H10B C10 H10C 109.5 . .
O2 N2 C12 107.81(16) . .
O2 N2 C18 107.49(16) . .
C12 N2 C18 117.77(17) . .
N2 C12 C14 106.77(18) . .
N2 C12 C15 107.10(19) . .
C14 C12 C15 108.0(2) . .
N2 C12 C13 115.61(19) . .
C14 C12 C13 107.4(2) . .
C15 C12 C13 111.6(2) . .
C12 C13 H13A 109.5 . .
C12 C13 H13B 109.5 . .
H13A C13 H13B 109.5 . .
C12 C13 H13C 109.5 . .
H13A C13 H13C 109.5 . .
H13B C13 H13C 109.5 . .
C12 C14 H14A 109.5 . .
C12 C14 H14B 109.5 . .
H14A C14 H14B 109.5 . .
C12 C14 H14C 109.5 . .
H14A C14 H14C 109.5 . .
H14B C14 H14C 109.5 . .
C16 C15 C12 113.2(2) . .
C16 C15 H15A 108.9 . .
C12 C15 H15A 108.9 . .
C16 C15 H15B 108.9 . .
C12 C15 H15B 108.9 . .
H15A C15 H15B 107.8 . .
C15 C16 C17 109.6(2) . .
C15 C16 H16A 109.8 . .
C17 C16 H16A 109.8 . .
C15 C16 H16B 109.8 . .
C17 C16 H16B 109.8 . .
H16A C16 H16B 108.2 . .
C16 C17 C18 112.6(2) . .
C16 C17 H17A 109.1 . .
C18 C17 H17A 109.1 . .
C16 C17 H17B 109.1 . .
C18 C17 H17B 109.1 . .
H17A C17 H17B 107.8 . .
N2 C18 C17 106.34(19) . .
N2 C18 C19 106.37(18) . .
C17 C18 C19 107.7(2) . .
N2 C18 C20 116.43(19) . .
C17 C18 C20 111.6(2) . .
C19 C18 C20 107.94(19) . .
C18 C19 H19A 109.5 . .
C18 C19 H19B 109.5 . .
H19A C19 H19B 109.5 . .
C18 C19 H19C 109.5 . .
H19A C19 H19C 109.5 . .
H19B C19 H19C 109.5 . .
C18 C20 H20A 109.5 . .
C18 C20 H20B 109.5 . .
H20A C20 H20B 109.5 . .
C18 C20 H20C 109.5 . .
H20A C20 H20C 109.5 . .
H20B C20 H20C 109.5 . .

loop_
_geom_bond_atom_site_label_1
_geom_bond_atom_site_label_2
_geom_bond_distance
_geom_bond_site_symmetry_2
Zn1 O2 1.8572(15) .
Zn1 O1 1.8696(16) 3_677
Zn1 N1 2.0539(17) .
O1 N1 1.441(2) .
O1 Zn1 1.8696(16) 3_677
O2 N2 1.463(2) .
N1 C6 1.527(3) .
N1 C2 1.529(3) .
C2 C9 1.526(3) .
C2 C3 1.531(3) .
C2 C10 1.535(3) .
C3 C4 1.518(4) .
C3 H3A 0.9900 .
C3 H3B 0.9900 .
C4 C5 1.520(3) .
C4 H4A 0.9900 .
C4 H4B 0.9900 .
C5 C6 1.538(3) .
C5 H5A 0.9900 .
C5 H5B 0.9900 .
C6 C7 1.526(3) .
C6 C8 1.540(3) .
C7 H7A 0.9800 .
C7 H7B 0.9800 .
C7 H7C 0.9800 .
C8 H8A 0.9800 .
C8 H8B 0.9800 .
C8 H8C 0.9800 .
C9 H9A 0.9800 .
C9 H9B 0.9800 .
C9 H9C 0.9800 .
C10 H10A 0.9800 .
C10 H10B 0.9800 .
C10 H10C 0.9800 .
N2 C12 1.483(3) .
N2 C18 1.490(3) .
C12 C14 1.531(4) .
C12 C15 1.538(3) .
C12 C13 1.539(3) .
C13 H13A 0.9800 .
C13 H13B 0.9800 .
C13 H13C 0.9800 .
C14 H14A 0.9800 .
C14 H14B 0.9800 .
C14 H14C 0.9800 .
C15 C16 1.520(4) .
C15 H15A 0.9900 .
C15 H15B 0.9900 .
C16 C17 1.522(4) .
C16 H16A 0.9900 .
C16 H16B 0.9900 .
C17 C18 1.533(3) .
C17 H17A 0.9900 .
C17 H17B 0.9900 .
C18 C19 1.535(3) .
C18 C20 1.538(3) .
C19 H19A 0.9800 .
C19 H19B 0.9800 .
C19 H19C 0.9800 .
C20 H20A 0.9800 .
C20 H20B 0.9800 .
C20 H20C 0.9800 .

loop_
_geom_torsion_atom_site_label_1
_geom_torsion_atom_site_label_2
_geom_torsion_atom_site_label_3
_geom_torsion_atom_site_label_4
_geom_torsion
_geom_torsion_site_symmetry_1
O1 Zn1 O2 N2 2.72(14) 3_677
N1 Zn1 O2 N2 -175.57(11) .
Zn1 O1 N1 C6 112.51(17) 3_677
Zn1 O1 N1 C2 -123.36(16) 3_677
Zn1 O1 N1 Zn1 -5.99(19) 3_677
O2 Zn1 N1 O1 -176.25(11) .
O1 Zn1 N1 O1 5.47(18) 3_677
O2 Zn1 N1 C6 66.55(15) .
O1 Zn1 N1 C6 -111.73(14) 3_677
O2 Zn1 N1 C2 -60.32(15) .
O1 Zn1 N1 C2 121.40(13) 3_677
O1 N1 C2 C9 68.4(2) .
C6 N1 C2 C9 -172.41(17) .
Zn1 N1 C2 C9 -48.90(19) .
O1 N1 C2 C3 -174.22(16) .
C6 N1 C2 C3 -55.0(2) .
Zn1 N1 C2 C3 68.47(18) .
O1 N1 C2 C10 -49.7(2) .
C6 N1 C2 C10 69.5(2) .
Zn1 N1 C2 C10 -166.98(16) .
C9 C2 C3 C4 170.4(2) .
N1 C2 C3 C4 54.5(2) .
C10 C2 C3 C4 -71.3(3) .
C2 C3 C4 C5 -56.5(3) .
C3 C4 C5 C6 56.8(2) .
O1 N1 C6 C7 -68.62(19) .
C2 N1 C6 C7 172.64(17) .
Zn1 N1 C6 C7 49.44(18) .
O1 N1 C6 C5 174.33(16) .
C2 N1 C6 C5 55.6(2) .
Zn1 N1 C6 C5 -67.61(19) .
O1 N1 C6 C8 49.8(2) .
C2 N1 C6 C8 -69.0(2) .
Zn1 N1 C6 C8 167.84(15) .
C4 C5 C6 C7 -171.10(19) .
C4 C5 C6 N1 -55.5(2) .
C4 C5 C6 C8 70.2(3) .
Zn1 O2 N2 C12 -116.09(15) .
Zn1 O2 N2 C18 116.00(14) .
O2 N2 C12 C14 65.9(2) .
C18 N2 C12 C14 -172.37(19) .
O2 N2 C12 C15 -178.57(18) .
C18 N2 C12 C15 -56.8(3) .
O2 N2 C12 C13 -53.5(2) .
C18 N2 C12 C13 68.2(3) .
N2 C12 C15 C16 53.0(3) .
C14 C12 C15 C16 167.6(2) .
C13 C12 C15 C16 -74.5(3) .
C12 C15 C16 C17 -55.0(3) .
C15 C16 C17 C18 56.5(3) .
O2 N2 C18 C17 -179.91(17) .
C12 N2 C18 C17 58.2(2) .
O2 N2 C18 C19 -65.3(2) .
C12 N2 C18 C19 172.84(19) .
O2 N2 C18 C20 55.0(2) .
C12 N2 C18 C20 -66.9(3) .
C16 C17 C18 N2 -55.7(3) .
C16 C17 C18 C19 -169.4(2) .
C16 C17 C18 C20 72.3(3) .
